data_7158128
loop_
_publ_author_name
'Li, Wei'
'Li, Shan'
'Wang, Zixiu'
'Liu, Chenfu'
'Ye, Yifei'
'Chen, Yujing'
'Xiong, Yuyan'
'lei, jian'

_publ_section_title
;
 Direct Sb--S cross-coupling of halostibines with thiols and disulfides at
 room temperature
;
_journal_name_full 'Organic &amp; Biomolecular Chemistry'
_journal_paper_doi 10.1039/D1OB00959A
_journal_year 2021
_chemical_formula_moiety 'C26 H28 N S Sb'
_chemical_formula_sum 'C26 H28 N S Sb'
_chemical_formula_weight 508.30
_space_group_crystal_system monoclinic
_space_group_IT_number 14
_space_group_name_Hall '-P 2yn'
_space_group_name_H-M_alt 'P 1 21/n 1'
_atom_sites_solution_hydrogens geom
_atom_sites_solution_primary dual
_audit_creation_date 2021-01-28
_audit_creation_method
;
Olex2 1.3-alpha
(compiled 2020.09.11 svn.r3730fd0d for OlexSys, GUI svn.r6159)
;
_audit_update_record
;
2021-01-31 deposited with the CCDC.	2021-06-15 downloaded from the CCDC.
;
_cell_angle_alpha 90
_cell_angle_beta 101.451(7)
_cell_angle_gamma 90
_cell_formula_units_Z 4
_cell_length_a 8.7657(6)
_cell_length_b 19.2142(13)
_cell_length_c 13.3556(9)
_cell_measurement_reflns_used 3416
_cell_measurement_temperature 150.00(10)
_cell_measurement_theta_max 28.0860
_cell_measurement_theta_min 2.6220
_cell_volume 2204.7(3)
_computing_cell_refinement 'CrysAlisPro 1.171.38.43f (Rigaku OD, 2015)'
_computing_data_collection 'CrysAlisPro 1.171.38.43f (Rigaku OD, 2015)'
_computing_data_reduction 'CrysAlisPro 1.171.38.43f (Rigaku OD, 2015)'
_computing_molecular_graphics 'Olex2 1.3-alpha (Dolomanov et al., 2009)'
_computing_publication_material 'Olex2 1.3-alpha (Dolomanov et al., 2009)'
_computing_structure_refinement 'SHELXL 2018/3 (Sheldrick, 2015)'
_computing_structure_solution 'SHELXT  (Sheldrick, 2015)'
_diffrn_ambient_environment N~2~
_diffrn_ambient_temperature 150.00(10)
_diffrn_detector 'CCD plate'
_diffrn_detector_area_resol_mean 5.2684
_diffrn_detector_type AtlasS2
_diffrn_measured_fraction_theta_full 1.000
_diffrn_measured_fraction_theta_max 1.000
_diffrn_measurement_details
;
List of Runs (angles in degrees, time in seconds):

  # Type    Start    End  Width  t~exp~   \w     \q     \k     \f   Frames
#--------------------------------------------------------------------------
  1  \w    -11.00  21.00   1.00    5.60    --   11.90  38.00 120.00   32
  2  \w     57.00  84.00   1.00    5.60    --   11.90  38.00 120.00   27
  3  \w    -13.00  30.00   1.00    5.60    --  -11.27 -99.00  30.00   43
  4  \w    -61.00  44.00   1.00    5.60    --   11.90 -77.00-180.00  105
;
_diffrn_measurement_device 'four-circle diffractometer'
_diffrn_measurement_device_type 'SuperNova, Dual, Cu at zero, AtlasS2'
_diffrn_measurement_method '\w scans'
_diffrn_orient_matrix_type 'CrysAlisPro convention (1999,Acta A55,543-557)'
_diffrn_orient_matrix_UB_11 0.0147471000
_diffrn_orient_matrix_UB_12 -0.0204360000
_diffrn_orient_matrix_UB_13 0.0450546000
_diffrn_orient_matrix_UB_21 0.0250495000
_diffrn_orient_matrix_UB_22 0.0302082000
_diffrn_orient_matrix_UB_23 0.0292231000
_diffrn_orient_matrix_UB_31 -0.0772975000
_diffrn_orient_matrix_UB_32 0.0059292000
_diffrn_orient_matrix_UB_33 0.0066320000
_diffrn_radiation_monochromator mirror
_diffrn_radiation_probe x-ray
_diffrn_radiation_type 'Mo K\a'
_diffrn_radiation_wavelength 0.71073
_diffrn_reflns_av_R_equivalents 0.0579
_diffrn_reflns_av_unetI/netI 0.0783
_diffrn_reflns_Laue_measured_fraction_full 1.000
_diffrn_reflns_Laue_measured_fraction_max 1.000
_diffrn_reflns_limit_h_max 10
_diffrn_reflns_limit_h_min -10
_diffrn_reflns_limit_k_max 22
_diffrn_reflns_limit_k_min -22
_diffrn_reflns_limit_l_max 13
_diffrn_reflns_limit_l_min -15
_diffrn_reflns_number 9478
_diffrn_reflns_point_group_measured_fraction_full 1.000
_diffrn_reflns_point_group_measured_fraction_max 1.000
_diffrn_reflns_theta_full 24.991
_diffrn_reflns_theta_max 24.991
_diffrn_reflns_theta_min 1.882
_diffrn_source 'micro-focus sealed X-ray tube'
_diffrn_source_type 'SuperNova (Mo) X-ray Source'
_exptl_absorpt_coefficient_mu 1.359
_exptl_absorpt_correction_T_max 1.00000
_exptl_absorpt_correction_T_min 0.51991
_exptl_absorpt_correction_type multi-scan
_exptl_absorpt_process_details
;
CrysAlisPro 1.171.38.43f (Rigaku Oxford Diffraction, 2015)
Empirical absorption correction using spherical harmonics,
 implemented in SCALE3 ABSPACK scaling algorithm.
;
_exptl_crystal_colour colourless
_exptl_crystal_colour_primary colourless
_exptl_crystal_density_diffrn 1.531
_exptl_crystal_description block
_exptl_crystal_F_000 1032
_exptl_crystal_size_max 0.14
_exptl_crystal_size_mid 0.12
_exptl_crystal_size_min 0.1
_refine_diff_density_max 1.097
_refine_diff_density_min -0.887
_refine_diff_density_rms 0.133
_refine_ls_extinction_method none
_refine_ls_goodness_of_fit_ref 1.052
_refine_ls_hydrogen_treatment constr
_refine_ls_matrix_type full
_refine_ls_number_parameters 262
_refine_ls_number_reflns 3884
_refine_ls_number_restraints 6
_refine_ls_restrained_S_all 1.053
_refine_ls_R_factor_all 0.0577
_refine_ls_R_factor_gt 0.0435
_refine_ls_shift/su_max 0.001
_refine_ls_shift/su_mean 0.000
_refine_ls_structure_factor_coef Fsqd
_refine_ls_weighting_details 'w=1/[\s^2^(Fo^2^)+(0.0304P)^2^] where P=(Fo^2^+2Fc^2^)/3'
_refine_ls_weighting_scheme calc
_refine_ls_wR_factor_gt 0.0859
_refine_ls_wR_factor_ref 0.0939
_reflns_Friedel_coverage 0.000
_reflns_number_gt 3135
_reflns_number_total 3884
_reflns_threshold_expression 'I > 2\s(I)'
_cod_data_source_file d1ob00959a2.cif
_cod_data_source_block xray4
_cod_database_code 7158128
_shelx_shelxl_version_number 2018/3
_shelx_space_group_comment
;
The symmetry employed for this shelxl refinement is uniquely defined
by the following loop, which should always be used as a source of
symmetry information in preference to the above space-group names.
They are only intended as comments.
;
_reflns_odcompleteness_completeness 99.94
_reflns_odcompleteness_iscentric 1
_reflns_odcompleteness_theta 26.32
_olex2_refinement_description
;
1. Fixed Uiso
 At 1.2 times of:
  All C(H) groups, All C(H,H) groups
2. Uiso/Uaniso restraints and constraints
Uanis(C1) \\sim Ueq: with sigma of 0.002 and sigma for terminal atoms of 0.004
3.a Ternary CH refined with riding coordinates:
 C8(H8)
3.b Secondary CH2 refined with riding coordinates:
 C7(H7A,H7B), C9(H9A,H9B), C10(H10A,H10B), C11(H11A,H11B), C12(H12A,H12B),
 C13(H13A,H13B), C14(H14A,H14B)
3.c Aromatic/amide H refined with riding coordinates:
 C2(H2), C3(H3), C4(H4), C5(H5), C16(H16), C17(H17), C18(H18), C19(H19),
 C22(H22), C23(H23), C24(H24), C25(H25), C26(H26)
;
_olex2_submission_special_instructions 'No special instructions were received'
_oxdiff_exptl_absorpt_empirical_details
;
Empirical correction (ABSPACK) includes:
- Absorption correction using spherical harmonics
- Frame scaling
;
_oxdiff_exptl_absorpt_empirical_full_max 1.567
_oxdiff_exptl_absorpt_empirical_full_min 0.602

loop_
_space_group_symop_operation_xyz
'x, y, z'
'-x+1/2, y+1/2, -z+1/2'
'-x, -y, -z'
'x-1/2, -y-1/2, z-1/2'

loop_
_atom_site_label
_atom_site_type_symbol
_atom_site_fract_x
_atom_site_fract_y
_atom_site_fract_z
_atom_site_U_iso_or_equiv
_atom_site_adp_type
_atom_site_occupancy
_atom_site_site_symmetry_order
_atom_site_calc_flag
_atom_site_refinement_flags_posn
_atom_site_refinement_flags_adp
_atom_site_refinement_flags_occupancy
_atom_site_disorder_assembly
_atom_site_disorder_group
Sb1 Sb 0.61024(3) 0.63314(2) 0.51291(2) 0.01421(12) Uani 1 1 d . . . . .
S1 S 0.53290(13) 0.59864(7) 0.32636(9) 0.0215(3) Uani 1 1 d . . . . .
N1 N 0.6244(4) 0.69684(19) 0.6776(3) 0.0131(8) Uani 1 1 d . . . . .
C1 C 0.6615(5) 0.7394(2) 0.4815(3) 0.0134(10) Uani 1 1 d . U . . .
C2 C 0.6419(5) 0.7682(3) 0.3836(4) 0.0202(11) Uani 1 1 d . . . . .
H2 H 0.607141 0.740373 0.326716 0.024 Uiso 1 1 calc R U . . .
C3 C 0.6740(5) 0.8381(3) 0.3707(4) 0.0265(12) Uani 1 1 d . . . . .
H3 H 0.660544 0.856751 0.305274 0.032 Uiso 1 1 calc R U . . .
C4 C 0.7260(6) 0.8800(3) 0.4548(4) 0.0284(13) Uani 1 1 d . . . . .
H4 H 0.745346 0.927014 0.445989 0.034 Uiso 1 1 calc R U . . .
C5 C 0.7493(5) 0.8518(3) 0.5525(4) 0.0238(12) Uani 1 1 d . . . . .
H5 H 0.786994 0.879563 0.609015 0.029 Uiso 1 1 calc R U . . .
C6 C 0.7159(5) 0.7816(3) 0.5656(3) 0.0175(11) Uani 1 1 d . . . . .
C7 C 0.7440(5) 0.7505(2) 0.6710(3) 0.0182(11) Uani 1 1 d . . . . .
H7A H 0.846737 0.729639 0.686494 0.022 Uiso 1 1 calc R U . . .
H7B H 0.739882 0.786856 0.720898 0.022 Uiso 1 1 calc R U . . .
C8 C 0.6733(5) 0.6484(2) 0.7644(3) 0.0148(10) Uani 1 1 d . . . . .
H8 H 0.765783 0.624024 0.751766 0.018 Uiso 1 1 calc R U . . .
C9 C 0.7206(5) 0.6841(2) 0.8680(3) 0.0185(11) Uani 1 1 d . . . . .
H9A H 0.803855 0.716940 0.865583 0.022 Uiso 1 1 calc R U . . .
H9B H 0.632640 0.709889 0.883033 0.022 Uiso 1 1 calc R U . . .
C10 C 0.7745(5) 0.6316(2) 0.9518(3) 0.0203(11) Uani 1 1 d . . . . .
H10A H 0.801356 0.655520 1.016916 0.024 Uiso 1 1 calc R U . . .
H10B H 0.867158 0.608280 0.939478 0.024 Uiso 1 1 calc R U . . .
C11 C 0.6488(5) 0.5778(3) 0.9569(3) 0.0234(12) Uani 1 1 d . . . . .
H11A H 0.687167 0.543897 1.009716 0.028 Uiso 1 1 calc R U . . .
H11B H 0.558266 0.600403 0.973755 0.028 Uiso 1 1 calc R U . . .
C12 C 0.6038(6) 0.5414(3) 0.8543(3) 0.0232(12) Uani 1 1 d . . . . .
H12A H 0.520828 0.508506 0.856920 0.028 Uiso 1 1 calc R U . . .
H12B H 0.692600 0.515588 0.840739 0.028 Uiso 1 1 calc R U . . .
C13 C 0.5503(5) 0.5929(2) 0.7682(3) 0.0177(11) Uani 1 1 d . . . . .
H13A H 0.454796 0.615084 0.777737 0.021 Uiso 1 1 calc R U . . .
H13B H 0.528286 0.568135 0.703595 0.021 Uiso 1 1 calc R U . . .
C14 C 0.4700(5) 0.7308(2) 0.6743(3) 0.0149(10) Uani 1 1 d . . . . .
H14A H 0.477380 0.779636 0.657724 0.018 Uiso 1 1 calc R U . . .
H14B H 0.443599 0.727798 0.741358 0.018 Uiso 1 1 calc R U . . .
C15 C 0.3417(5) 0.6974(2) 0.5966(3) 0.0150(10) Uani 1 1 d . . . . .
C16 C 0.1885(5) 0.7152(3) 0.6008(3) 0.0192(11) Uani 1 1 d . . . . .
H16 H 0.168788 0.743816 0.652907 0.023 Uiso 1 1 calc R U . . .
C17 C 0.0659(5) 0.6903(3) 0.5277(3) 0.0231(12) Uani 1 1 d . . . . .
H17 H -0.035710 0.703254 0.529626 0.028 Uiso 1 1 calc R U . . .
C18 C 0.0951(5) 0.6464(3) 0.4523(3) 0.0199(11) Uani 1 1 d . . . . .
H18 H 0.012952 0.628872 0.403908 0.024 Uiso 1 1 calc R U . . .
C19 C 0.2460(5) 0.6282(2) 0.4486(3) 0.0152(10) Uani 1 1 d . . . . .
H19 H 0.264660 0.597985 0.398039 0.018 Uiso 1 1 calc R U . . .
C20 C 0.3709(5) 0.6546(2) 0.5195(3) 0.0145(10) Uani 1 1 d . . . . .
C21 C 0.7146(5) 0.5633(2) 0.3080(3) 0.0175(11) Uani 1 1 d . . . . .
C22 C 0.7886(5) 0.5106(2) 0.3686(4) 0.0223(11) Uani 1 1 d . . . . .
H22 H 0.745710 0.493433 0.421954 0.027 Uiso 1 1 calc R U . . .
C23 C 0.9266(6) 0.4829(3) 0.3506(4) 0.0268(12) Uani 1 1 d . . . . .
H23 H 0.976008 0.447341 0.391978 0.032 Uiso 1 1 calc R U . . .
C24 C 0.9910(6) 0.5082(3) 0.2711(4) 0.0290(13) Uani 1 1 d . . . . .
H24 H 1.084665 0.490362 0.259578 0.035 Uiso 1 1 calc R U . . .
C25 C 0.9152(6) 0.5597(3) 0.2095(4) 0.0265(12) Uani 1 1 d . . . . .
H25 H 0.955944 0.575792 0.154580 0.032 Uiso 1 1 calc R U . . .
C26 C 0.7791(5) 0.5877(3) 0.2283(3) 0.0227(11) Uani 1 1 d . . . . .
H26 H 0.730097 0.623446 0.187052 0.027 Uiso 1 1 calc R U . . .

loop_
_atom_site_aniso_label
_atom_site_aniso_U_11
_atom_site_aniso_U_22
_atom_site_aniso_U_33
_atom_site_aniso_U_23
_atom_site_aniso_U_13
_atom_site_aniso_U_12
Sb1 0.00846(18) 0.0201(2) 0.01393(19) -0.00208(14) 0.00181(13) 0.00112(13)
S1 0.0142(6) 0.0331(8) 0.0163(6) -0.0063(6) 0.0013(5) 0.0030(6)
N1 0.0084(18) 0.016(2) 0.016(2) -0.0031(17) 0.0050(16) -0.0003(16)
C1 0.0078(16) 0.0172(17) 0.0158(17) 0.0010(15) 0.0037(14) 0.0013(14)
C2 0.007(2) 0.032(3) 0.022(3) -0.001(2) 0.005(2) 0.001(2)
C3 0.019(3) 0.036(3) 0.025(3) 0.017(3) 0.005(2) -0.004(2)
C4 0.023(3) 0.025(3) 0.038(3) 0.010(3) 0.008(3) -0.001(2)
C5 0.017(3) 0.030(3) 0.025(3) -0.003(2) 0.004(2) -0.007(2)
C6 0.005(2) 0.028(3) 0.020(3) -0.004(2) 0.005(2) 0.000(2)
C7 0.017(2) 0.020(3) 0.017(2) 0.000(2) 0.002(2) -0.003(2)
C8 0.010(2) 0.019(3) 0.014(2) 0.000(2) 0.0006(19) 0.002(2)
C9 0.020(3) 0.019(3) 0.016(2) -0.005(2) 0.003(2) -0.003(2)
C10 0.021(3) 0.025(3) 0.013(2) -0.003(2) -0.002(2) -0.002(2)
C11 0.028(3) 0.026(3) 0.017(3) 0.001(2) 0.007(2) 0.000(2)
C12 0.029(3) 0.021(3) 0.021(3) 0.000(2) 0.010(2) -0.008(2)
C13 0.021(3) 0.022(3) 0.010(2) -0.003(2) 0.005(2) -0.005(2)
C14 0.015(2) 0.015(2) 0.016(2) 0.000(2) 0.006(2) 0.001(2)
C15 0.011(2) 0.020(3) 0.015(2) 0.004(2) 0.0029(19) -0.001(2)
C16 0.014(2) 0.031(3) 0.015(2) 0.002(2) 0.007(2) -0.003(2)
C17 0.005(2) 0.038(3) 0.028(3) 0.006(3) 0.006(2) -0.002(2)
C18 0.011(2) 0.032(3) 0.015(3) 0.005(2) -0.002(2) -0.007(2)
C19 0.011(2) 0.022(3) 0.012(2) 0.004(2) 0.001(2) -0.003(2)
C20 0.012(2) 0.015(2) 0.017(2) 0.003(2) 0.003(2) 0.000(2)
C21 0.016(2) 0.021(3) 0.014(2) -0.013(2) 0.001(2) -0.004(2)
C22 0.025(3) 0.021(3) 0.022(3) 0.002(2) 0.009(2) -0.008(2)
C23 0.031(3) 0.023(3) 0.026(3) 0.008(2) 0.005(2) 0.009(2)
C24 0.019(3) 0.035(3) 0.033(3) -0.012(3) 0.007(2) 0.004(2)
C25 0.028(3) 0.039(3) 0.016(3) -0.001(3) 0.011(2) 0.000(3)
C26 0.021(3) 0.029(3) 0.017(2) -0.001(2) 0.001(2) 0.002(2)

loop_
_atom_type_symbol
_atom_type_description
_atom_type_scat_dispersion_real
_atom_type_scat_dispersion_imag
_atom_type_scat_source
C C 0.0033 0.0016 'International Tables Vol C Tables 4.2.6.8 and 6.1.1.4'
H H 0.0000 0.0000 'International Tables Vol C Tables 4.2.6.8 and 6.1.1.4'
N N 0.0061 0.0033 'International Tables Vol C Tables 4.2.6.8 and 6.1.1.4'
S S 0.1246 0.1234 'International Tables Vol C Tables 4.2.6.8 and 6.1.1.4'
Sb Sb -0.5866 1.5461 'International Tables Vol C Tables 4.2.6.8 and 6.1.1.4'

loop_
_geom_angle_atom_site_label_1
_geom_angle_atom_site_label_2
_geom_angle_atom_site_label_3
_geom_angle
_geom_angle_site_symmetry_1
_geom_angle_site_symmetry_3
_geom_angle_publ_flag
N1 Sb1 S1 161.70(9) . . ?
C1 Sb1 S1 94.72(12) . . ?
C1 Sb1 N1 74.37(14) . . ?
C1 Sb1 C20 93.95(16) . . ?
C20 Sb1 S1 91.01(12) . . ?
C20 Sb1 N1 75.47(14) . . ?
C21 S1 Sb1 99.31(14) . . ?
C7 N1 Sb1 101.6(2) . . ?
C7 N1 C14 109.9(3) . . ?
C8 N1 Sb1 109.7(3) . . ?
C8 N1 C7 112.6(3) . . ?
C8 N1 C14 114.6(3) . . ?
C14 N1 Sb1 107.5(2) . . ?
C2 C1 Sb1 124.5(3) . . ?
C6 C1 Sb1 116.6(3) . . ?
C6 C1 C2 118.9(4) . . ?
C1 C2 H2 119.7 . . ?
C3 C2 C1 120.5(5) . . ?
C3 C2 H2 119.7 . . ?
C2 C3 H3 119.9 . . ?
C4 C3 C2 120.3(5) . . ?
C4 C3 H3 119.9 . . ?
C3 C4 H4 120.1 . . ?
C3 C4 C5 119.8(5) . . ?
C5 C4 H4 120.1 . . ?
C4 C5 H5 120.0 . . ?
C4 C5 C6 119.9(5) . . ?
C6 C5 H5 120.0 . . ?
C1 C6 C5 120.5(4) . . ?
C1 C6 C7 119.5(4) . . ?
C5 C6 C7 120.0(4) . . ?
N1 C7 C6 110.1(4) . . ?
N1 C7 H7A 109.6 . . ?
N1 C7 H7B 109.6 . . ?
C6 C7 H7A 109.6 . . ?
C6 C7 H7B 109.6 . . ?
H7A C7 H7B 108.1 . . ?
N1 C8 H8 106.6 . . ?
N1 C8 C9 114.3(4) . . ?
N1 C8 C13 111.6(4) . . ?
C9 C8 H8 106.6 . . ?
C13 C8 H8 106.6 . . ?
C13 C8 C9 110.6(4) . . ?
C8 C9 H9A 109.4 . . ?
C8 C9 H9B 109.4 . . ?
H9A C9 H9B 108.0 . . ?
C10 C9 C8 111.1(4) . . ?
C10 C9 H9A 109.4 . . ?
C10 C9 H9B 109.4 . . ?
C9 C10 H10A 109.4 . . ?
C9 C10 H10B 109.4 . . ?
C9 C10 C11 111.3(4) . . ?
H10A C10 H10B 108.0 . . ?
C11 C10 H10A 109.4 . . ?
C11 C10 H10B 109.4 . . ?
C10 C11 H11A 109.8 . . ?
C10 C11 H11B 109.8 . . ?
H11A C11 H11B 108.2 . . ?
C12 C11 C10 109.5(4) . . ?
C12 C11 H11A 109.8 . . ?
C12 C11 H11B 109.8 . . ?
C11 C12 H12A 109.3 . . ?
C11 C12 H12B 109.3 . . ?
C11 C12 C13 111.7(4) . . ?
H12A C12 H12B 107.9 . . ?
C13 C12 H12A 109.3 . . ?
C13 C12 H12B 109.3 . . ?
C8 C13 H13A 109.3 . . ?
C8 C13 H13B 109.3 . . ?
C12 C13 C8 111.5(4) . . ?
C12 C13 H13A 109.3 . . ?
C12 C13 H13B 109.3 . . ?
H13A C13 H13B 108.0 . . ?
N1 C14 H14A 109.1 . . ?
N1 C14 H14B 109.1 . . ?
N1 C14 C15 112.4(4) . . ?
H14A C14 H14B 107.9 . . ?
C15 C14 H14A 109.1 . . ?
C15 C14 H14B 109.1 . . ?
C16 C15 C14 117.3(4) . . ?
C20 C15 C14 122.8(4) . . ?
C20 C15 C16 119.8(4) . . ?
C15 C16 H16 119.8 . . ?
C17 C16 C15 120.3(4) . . ?
C17 C16 H16 119.8 . . ?
C16 C17 H17 120.1 . . ?
C18 C17 C16 119.7(4) . . ?
C18 C17 H17 120.1 . . ?
C17 C18 H18 120.0 . . ?
C17 C18 C19 120.0(4) . . ?
C19 C18 H18 120.0 . . ?
C18 C19 H19 119.5 . . ?
C18 C19 C20 120.9(4) . . ?
C20 C19 H19 119.5 . . ?
C15 C20 Sb1 118.0(3) . . ?
C15 C20 C19 119.1(4) . . ?
C19 C20 Sb1 122.9(3) . . ?
C22 C21 S1 121.8(4) . . ?
C22 C21 C26 119.0(4) . . ?
C26 C21 S1 119.2(4) . . ?
C21 C22 H22 119.8 . . ?
C21 C22 C23 120.5(4) . . ?
C23 C22 H22 119.8 . . ?
C22 C23 H23 120.0 . . ?
C22 C23 C24 120.1(5) . . ?
C24 C23 H23 120.0 . . ?
C23 C24 H24 120.3 . . ?
C25 C24 C23 119.3(4) . . ?
C25 C24 H24 120.3 . . ?
C24 C25 H25 119.8 . . ?
C24 C25 C26 120.5(5) . . ?
C26 C25 H25 119.8 . . ?
C21 C26 H26 119.7 . . ?
C25 C26 C21 120.6(5) . . ?
C25 C26 H26 119.7 . . ?

loop_
_geom_bond_atom_site_label_1
_geom_bond_atom_site_label_2
_geom_bond_distance
_geom_bond_site_symmetry_2
_geom_bond_publ_flag
Sb1 S1 2.5369(12) . ?
Sb1 N1 2.499(3) . ?
Sb1 C1 2.150(5) . ?
Sb1 C20 2.157(4) . ?
S1 C21 1.792(4) . ?
N1 C7 1.486(5) . ?
N1 C8 1.482(5) . ?
N1 C14 1.495(5) . ?
C1 C2 1.398(6) . ?
C1 C6 1.390(6) . ?
C2 H2 0.9300 . ?
C2 C3 1.390(7) . ?
C3 H3 0.9300 . ?
C3 C4 1.384(7) . ?
C4 H4 0.9300 . ?
C4 C5 1.390(7) . ?
C5 H5 0.9300 . ?
C5 C6 1.399(7) . ?
C6 C7 1.504(6) . ?
C7 H7A 0.9700 . ?
C7 H7B 0.9700 . ?
C8 H8 0.9800 . ?
C8 C9 1.527(6) . ?
C8 C13 1.524(6) . ?
C9 H9A 0.9700 . ?
C9 H9B 0.9700 . ?
C9 C10 1.511(6) . ?
C10 H10A 0.9700 . ?
C10 H10B 0.9700 . ?
C10 C11 1.522(6) . ?
C11 H11A 0.9700 . ?
C11 H11B 0.9700 . ?
C11 C12 1.518(6) . ?
C12 H12A 0.9700 . ?
C12 H12B 0.9700 . ?
C12 C13 1.519(6) . ?
C13 H13A 0.9700 . ?
C13 H13B 0.9700 . ?
C14 H14A 0.9700 . ?
C14 H14B 0.9700 . ?
C14 C15 1.512(6) . ?
C15 C16 1.397(6) . ?
C15 C20 1.382(6) . ?
C16 H16 0.9300 . ?
C16 C17 1.386(6) . ?
C17 H17 0.9300 . ?
C17 C18 1.377(7) . ?
C18 H18 0.9300 . ?
C18 C19 1.378(6) . ?
C19 H19 0.9300 . ?
C19 C20 1.393(6) . ?
C21 C22 1.376(7) . ?
C21 C26 1.383(6) . ?
C22 H22 0.9300 . ?
C22 C23 1.385(6) . ?
C23 H23 0.9300 . ?
C23 C24 1.386(7) . ?
C24 H24 0.9300 . ?
C24 C25 1.372(7) . ?
C25 H25 0.9300 . ?
C25 C26 1.377(6) . ?
C26 H26 0.9300 . ?

loop_
_geom_torsion_atom_site_label_1
_geom_torsion_atom_site_label_2
_geom_torsion_atom_site_label_3
_geom_torsion_atom_site_label_4
_geom_torsion
_geom_torsion_site_symmetry_1
_geom_torsion_site_symmetry_2
_geom_torsion_site_symmetry_3
_geom_torsion_site_symmetry_4
_geom_torsion_publ_flag
Sb1 S1 C21 C22 55.7(4) . . . . ?
Sb1 S1 C21 C26 -127.0(3) . . . . ?
Sb1 N1 C7 C6 43.3(4) . . . . ?
Sb1 N1 C8 C9 167.1(3) . . . . ?
Sb1 N1 C8 C13 -66.4(4) . . . . ?
Sb1 N1 C14 C15 20.4(4) . . . . ?
Sb1 C1 C2 C3 178.2(3) . . . . ?
Sb1 C1 C6 C5 -178.7(3) . . . . ?
Sb1 C1 C6 C7 3.4(5) . . . . ?
S1 C21 C22 C23 178.0(4) . . . . ?
S1 C21 C26 C25 -177.3(4) . . . . ?
N1 C8 C9 C10 -177.9(3) . . . . ?
N1 C8 C13 C12 177.4(3) . . . . ?
N1 C14 C15 C16 167.5(4) . . . . ?
N1 C14 C15 C20 -16.7(6) . . . . ?
C1 C2 C3 C4 0.1(7) . . . . ?
C1 C6 C7 N1 -36.3(5) . . . . ?
C2 C1 C6 C5 0.5(6) . . . . ?
C2 C1 C6 C7 -177.4(4) . . . . ?
C2 C3 C4 C5 1.3(7) . . . . ?
C3 C4 C5 C6 -1.8(7) . . . . ?
C4 C5 C6 C1 0.9(7) . . . . ?
C4 C5 C6 C7 178.8(4) . . . . ?
C5 C6 C7 N1 145.8(4) . . . . ?
C6 C1 C2 C3 -1.0(6) . . . . ?
C7 N1 C8 C9 54.8(5) . . . . ?
C7 N1 C8 C13 -178.7(4) . . . . ?
C7 N1 C14 C15 130.2(4) . . . . ?
C8 N1 C7 C6 160.6(4) . . . . ?
C8 N1 C14 C15 -101.8(4) . . . . ?
C8 C9 C10 C11 -57.6(5) . . . . ?
C9 C8 C13 C12 -54.1(5) . . . . ?
C9 C10 C11 C12 57.7(5) . . . . ?
C10 C11 C12 C13 -56.7(5) . . . . ?
C11 C12 C13 C8 55.8(5) . . . . ?
C13 C8 C9 C10 55.2(5) . . . . ?
C14 N1 C7 C6 -70.4(4) . . . . ?
C14 N1 C8 C9 -71.8(5) . . . . ?
C14 N1 C8 C13 54.6(5) . . . . ?
C14 C15 C16 C17 175.6(4) . . . . ?
C14 C15 C20 Sb1 1.4(6) . . . . ?
C14 C15 C20 C19 -177.5(4) . . . . ?
C15 C16 C17 C18 1.8(7) . . . . ?
C16 C15 C20 Sb1 177.1(3) . . . . ?
C16 C15 C20 C19 -1.8(7) . . . . ?
C16 C17 C18 C19 -1.2(7) . . . . ?
C17 C18 C19 C20 -0.9(7) . . . . ?
C18 C19 C20 Sb1 -176.4(3) . . . . ?
C18 C19 C20 C15 2.4(7) . . . . ?
C20 C15 C16 C17 -0.3(7) . . . . ?
C21 C22 C23 C24 -0.1(8) . . . . ?
C22 C21 C26 C25 0.2(7) . . . . ?
C22 C23 C24 C25 -1.3(8) . . . . ?
C23 C24 C25 C26 2.1(8) . . . . ?
C24 C25 C26 C21 -1.6(8) . . . . ?
C26 C21 C22 C23 0.7(7) . . . . ?
